data_4516148
loop_
_publ_author_name
'Okolo, ChrisTina'
'Ali, Mohamad Akbar'
'Newman, Matthew'
'Chambers, Steven A.'
'Whitt, Jedidiah'
'Alsharif, Zakeyah A.'
'Day, Victor W.'
'Alam, Mohammad A.'

_publ_section_title
;
 Hexafluoroisopropanol-Mediated Domino Reaction for the Synthesis of
 Thiazolo-androstenones: Potent Anticancer Agents.
;
_journal_issue 12
_journal_name_full 'ACS omega'
_journal_page_first 17991
_journal_page_last 18001
_journal_paper_doi 10.1021/acsomega.8b02840
_journal_volume 3
_journal_year 2018
_chemical_absolute_configuration ad
_chemical_formula_sum 'C28 H32 F N O2 S'
_chemical_formula_weight 465.60
_space_group_crystal_system monoclinic
_space_group_IT_number 4
_space_group_name_Hall 'P 2yb'
_space_group_name_H-M_alt 'P 1 21 1'
_atom_sites_solution_hydrogens geom
_audit_creation_method SHELXL-2014/7
_cell_angle_alpha 90
_cell_angle_beta 104.79(2)
_cell_angle_gamma 90
_cell_formula_units_Z 2
_cell_length_a 10.190(8)
_cell_length_b 6.636(5)
_cell_length_c 18.242(14)
_cell_measurement_reflns_used 898
_cell_measurement_temperature 200(2)
_cell_measurement_theta_max 27.19
_cell_measurement_theta_min 2.68
_cell_volume 1192.7(16)
_computing_cell_refinement 'Bruker SAINT'
_computing_data_collection 'Bruker APEX2'
_computing_data_reduction 'Bruker SAINT'
_computing_molecular_graphics 'Bruker SHELXTL'
_computing_publication_material 'Bruker SHELXTL'
_computing_structure_refinement 'SHELXL-2014/7 (Sheldrick, 2014)'
_computing_structure_solution 'SHELXS-97 (Sheldrick 2008)'
_diffrn_ambient_temperature 200(2)
_diffrn_measured_fraction_theta_full 0.997
_diffrn_measured_fraction_theta_max 0.993
_diffrn_measurement_device_type 'Bruker APEX-II CCD'
_diffrn_measurement_method '\f and \w scans'
_diffrn_radiation_type MoK\a
_diffrn_radiation_wavelength 0.71073
_diffrn_reflns_av_R_equivalents 0.0370
_diffrn_reflns_av_unetI/netI 0.0540
_diffrn_reflns_Laue_measured_fraction_full 0.997
_diffrn_reflns_Laue_measured_fraction_max 0.993
_diffrn_reflns_limit_h_max 14
_diffrn_reflns_limit_h_min -14
_diffrn_reflns_limit_k_max 9
_diffrn_reflns_limit_k_min -9
_diffrn_reflns_limit_l_max 26
_diffrn_reflns_limit_l_min -26
_diffrn_reflns_number 15271
_diffrn_reflns_point_group_measured_fraction_full 0.983
_diffrn_reflns_point_group_measured_fraction_max 0.959
_diffrn_reflns_theta_full 25.242
_diffrn_reflns_theta_max 31.571
_diffrn_reflns_theta_min 2.067
_diffrn_source 'fine-focus sealed tube'
_exptl_absorpt_coefficient_mu 0.169
_exptl_absorpt_correction_T_max 0.7462
_exptl_absorpt_correction_T_min 0.6313
_exptl_absorpt_correction_type multi-scan
_exptl_crystal_colour colourless
_exptl_crystal_density_diffrn 1.297
_exptl_crystal_description Chunk
_exptl_crystal_F_000 496
_exptl_crystal_size_max 0.600
_exptl_crystal_size_mid 0.460
_exptl_crystal_size_min 0.320
_refine_diff_density_max 0.332
_refine_diff_density_min -0.241
_refine_diff_density_rms 0.048
_refine_ls_abs_structure_details
; 
 Flack x determined using 2248 quotients [(I+)-(I-)]/[(I+)+(I-)] 
 (Parsons, Flack and Wagner, Acta Cryst. B69 (2013) 249-259). 
;
_refine_ls_abs_structure_Flack 0.02(4)
_refine_ls_extinction_method none
_refine_ls_goodness_of_fit_ref 1.039
_refine_ls_hydrogen_treatment constr
_refine_ls_matrix_type full
_refine_ls_number_parameters 301
_refine_ls_number_reflns 7639
_refine_ls_number_restraints 1
_refine_ls_restrained_S_all 1.039
_refine_ls_R_factor_all 0.0640
_refine_ls_R_factor_gt 0.0461
_refine_ls_shift/su_max 0.000
_refine_ls_shift/su_mean 0.000
_refine_ls_structure_factor_coef Fsqd
_refine_ls_weighting_details 'w=1/[\s^2^(Fo^2^)+(0.0472P)^2^+0.2519P] where P=(Fo^2^+2Fc^2^)/3'
_refine_ls_weighting_scheme calc
_refine_ls_wR_factor_gt 0.1074
_refine_ls_wR_factor_ref 0.1212
_reflns_Friedel_coverage 0.796
_reflns_Friedel_fraction_full 0.965
_reflns_Friedel_fraction_max 0.921
_reflns_number_gt 6135
_reflns_number_total 7639
_reflns_threshold_expression 'I > 2\s(I)'
_cod_data_source_file ao8b02840_si_003.cif
_cod_data_source_block k92k
_cod_original_cell_volume 1192.6(16)
_cod_original_sg_symbol_H-M 'P 21'
_cod_database_code 4516148
_shelx_shelxl_version_number 2014/7
_shelx_space_group_comment
; 
The symmetry employed for this shelxl refinement is uniquely defined 
by the following loop, which should always be used as a source of 
symmetry information in preference to the above space-group names. 
They are only intended as comments. 
;
_shelx_estimated_absorpt_t_min 0.905
_shelx_estimated_absorpt_t_max 0.948

loop_
_space_group_symop_operation_xyz
'x, y, z'
'-x, y+1/2, -z'

loop_
_atom_site_label
_atom_site_type_symbol
_atom_site_fract_x
_atom_site_fract_y
_atom_site_fract_z
_atom_site_U_iso_or_equiv
_atom_site_adp_type
_atom_site_occupancy
_atom_site_site_symmetry_order
_atom_site_calc_flag
_atom_site_refinement_flags_posn
_atom_site_refinement_flags_adp
S S 0.39944(6) 0.63079(11) 0.11640(4) 0.03620(16) Uani 1 1 d . .
F F 0.9263(2) 0.1779(4) 0.06725(15) 0.0736(7) Uani 1 1 d . .
O1 O -0.34192(17) 0.6072(3) 0.42790(10) 0.0341(4) Uani 1 1 d . .
O2 O -0.3686(2) 0.2713(3) 0.42708(13) 0.0473(5) Uani 1 1 d . .
N N 0.5157(2) 0.2958(4) 0.16666(12) 0.0342(5) Uani 1 1 d . .
C1 C 0.2262(2) 0.1927(4) 0.25509(15) 0.0302(5) Uani 1 1 d . .
H1A H 0.2127 0.1084 0.2973 0.036 Uiso 1 1 calc R U
H1B H 0.1607 0.1470 0.2081 0.036 Uiso 1 1 calc R U
C2 C 0.3705(2) 0.1586(4) 0.24677(15) 0.0337(5) Uani 1 1 d . .
H2A H 0.4359 0.1651 0.2972 0.040 Uiso 1 1 calc R U
H2B H 0.3770 0.0232 0.2252 0.040 Uiso 1 1 calc R U
C3 C 0.4050(2) 0.3158(4) 0.19597(14) 0.0304(5) Uani 1 1 d . .
C4 C 0.3289(2) 0.4860(4) 0.17554(13) 0.0283(5) Uani 1 1 d . .
C5 C 0.2084(2) 0.5377(4) 0.20199(13) 0.0270(5) Uani 1 1 d . .
C6 C 0.1187(3) 0.6795(4) 0.16868(15) 0.0325(5) Uani 1 1 d . .
H6 H 0.1356 0.7510 0.1269 0.039 Uiso 1 1 calc R U
C7 C -0.0062(2) 0.7314(4) 0.19352(15) 0.0309(5) Uani 1 1 d . .
H7A H -0.0866 0.6793 0.1555 0.037 Uiso 1 1 calc R U
H7B H -0.0146 0.8799 0.1950 0.037 Uiso 1 1 calc R U
C8 C -0.0064(2) 0.6461(4) 0.27125(12) 0.0250(4) Uani 1 1 d . .
H8 H 0.0537 0.7316 0.3112 0.030 Uiso 1 1 calc R U
C9 C 0.0479(2) 0.4285(4) 0.27986(13) 0.0248(4) Uani 1 1 d . .
H9 H -0.0110 0.3495 0.2373 0.030 Uiso 1 1 calc R U
C10 C 0.1947(2) 0.4134(4) 0.27021(13) 0.0254(5) Uani 1 1 d . .
C11 C 0.0330(3) 0.3298(5) 0.35378(15) 0.0355(6) Uani 1 1 d . .
H11A H 0.0557 0.1850 0.3527 0.043 Uiso 1 1 calc R U
H11B H 0.0998 0.3917 0.3970 0.043 Uiso 1 1 calc R U
C12 C -0.1090(3) 0.3495(4) 0.36750(16) 0.0324(5) Uani 1 1 d . .
H12A H -0.1744 0.2683 0.3295 0.039 Uiso 1 1 calc R U
H12B H -0.1075 0.2963 0.4184 0.039 Uiso 1 1 calc R U
C13 C -0.1549(2) 0.5685(4) 0.36200(13) 0.0261(5) Uani 1 1 d . .
C14 C -0.1493(2) 0.6471(4) 0.28355(12) 0.0249(4) Uani 1 1 d . .
H14 H -0.2037 0.5503 0.2458 0.030 Uiso 1 1 calc R U
C15 C -0.2306(3) 0.8446(5) 0.27349(19) 0.0414(7) Uani 1 1 d . .
H15A H -0.2721 0.8724 0.2192 0.050 Uiso 1 1 calc R U
H15B H -0.1721 0.9596 0.2958 0.050 Uiso 1 1 calc R U
C16 C -0.3410(3) 0.8063(5) 0.31650(18) 0.0409(7) Uani 1 1 d . .
H16A H -0.3393 0.9135 0.3545 0.049 Uiso 1 1 calc R U
H16B H -0.4323 0.8032 0.2808 0.049 Uiso 1 1 calc R U
C17 C -0.3068(2) 0.6014(4) 0.35547(14) 0.0299(5) Uani 1 1 d . .
H17 H -0.3607 0.4936 0.3229 0.036 Uiso 1 1 calc R U
C18 C -0.0709(3) 0.6945(5) 0.42811(16) 0.0430(7) Uani 1 1 d . .
H18A H -0.0843 0.6428 0.4760 0.065 Uiso 1 1 calc R U
H18B H -0.1003 0.8354 0.4217 0.065 Uiso 1 1 calc R U
H18C H 0.0254 0.6856 0.4289 0.065 Uiso 1 1 calc R U
C19 C 0.2998(2) 0.4946(5) 0.34087(14) 0.0355(6) Uani 1 1 d . .
H19A H 0.3090 0.3990 0.3828 0.053 Uiso 1 1 calc R U
H19B H 0.2691 0.6251 0.3555 0.053 Uiso 1 1 calc R U
H19C H 0.3877 0.5111 0.3291 0.053 Uiso 1 1 calc R U
C20 C 0.5257(2) 0.4499(5) 0.12362(14) 0.0331(5) Uani 1 1 d . .
C21 C 0.6339(3) 0.4662(5) 0.08342(14) 0.0362(6) Uani 1 1 d . .
C22 C 0.7294(3) 0.3130(5) 0.09281(16) 0.0388(6) Uani 1 1 d . .
H22 H 0.7241 0.1997 0.1238 0.047 Uiso 1 1 calc R U
C23 C 0.8319(3) 0.3282(5) 0.05641(18) 0.0447(7) Uani 1 1 d . .
C24 C 0.8449(3) 0.4873(6) 0.01124(16) 0.0488(8) Uani 1 1 d . .
H24 H 0.9174 0.4937 -0.0127 0.059 Uiso 1 1 calc R U
C25 C 0.7489(3) 0.6380(7) 0.00161(16) 0.0532(9) Uani 1 1 d . .
H25 H 0.7544 0.7492 -0.0303 0.064 Uiso 1 1 calc R U
C26 C 0.6441(3) 0.6305(7) 0.03780(16) 0.0480(7) Uani 1 1 d . .
H26 H 0.5799 0.7370 0.0314 0.058 Uiso 1 1 calc R U
C27 C -0.3680(2) 0.4312(5) 0.45772(15) 0.0342(6) Uani 1 1 d . .
C28 C -0.3975(4) 0.4615(6) 0.53355(17) 0.0509(8) Uani 1 1 d . .
H28A H -0.4713 0.5592 0.5286 0.076 Uiso 1 1 calc R U
H28B H -0.3160 0.5122 0.5698 0.076 Uiso 1 1 calc R U
H28C H -0.4244 0.3328 0.5517 0.076 Uiso 1 1 calc R U

loop_
_atom_site_aniso_label
_atom_site_aniso_U_11
_atom_site_aniso_U_22
_atom_site_aniso_U_33
_atom_site_aniso_U_23
_atom_site_aniso_U_13
_atom_site_aniso_U_12
S 0.0308(3) 0.0414(4) 0.0388(3) 0.0079(3) 0.0134(2) 0.0028(3)
F 0.0650(13) 0.0685(16) 0.1076(18) -0.0047(13) 0.0593(13) 0.0136(11)
O1 0.0334(9) 0.0334(10) 0.0383(9) -0.0044(8) 0.0143(7) 0.0052(8)
O2 0.0530(13) 0.0362(12) 0.0609(14) -0.0064(10) 0.0295(11) -0.0030(10)
N 0.0255(10) 0.0458(14) 0.0323(11) 0.0016(10) 0.0092(8) 0.0039(9)
C1 0.0268(11) 0.0276(12) 0.0385(13) 0.0049(10) 0.0123(9) 0.0061(9)
C2 0.0281(11) 0.0366(15) 0.0389(13) 0.0077(11) 0.0131(9) 0.0092(11)
C3 0.0249(11) 0.0372(14) 0.0290(11) 0.0020(10) 0.0070(9) 0.0047(10)
C4 0.0253(11) 0.0328(13) 0.0274(11) 0.0036(9) 0.0078(9) 0.0002(9)
C5 0.0233(11) 0.0286(12) 0.0287(11) -0.0007(9) 0.0061(9) -0.0002(9)
C6 0.0301(11) 0.0345(14) 0.0347(12) 0.0085(10) 0.0116(10) 0.0037(10)
C7 0.0280(11) 0.0252(12) 0.0392(13) 0.0081(10) 0.0082(10) 0.0066(9)
C8 0.0217(9) 0.0225(11) 0.0292(10) -0.0019(9) 0.0035(7) 0.0023(9)
C9 0.0200(9) 0.0252(11) 0.0285(11) 0.0022(9) 0.0052(8) 0.0039(8)
C10 0.0193(10) 0.0297(12) 0.0262(10) 0.0010(9) 0.0041(8) 0.0035(8)
C11 0.0289(12) 0.0413(15) 0.0390(14) 0.0142(12) 0.0138(10) 0.0151(11)
C12 0.0297(12) 0.0314(13) 0.0398(14) 0.0082(10) 0.0159(10) 0.0103(10)
C13 0.0210(10) 0.0288(12) 0.0282(11) -0.0033(9) 0.0056(8) 0.0041(8)
C14 0.0227(9) 0.0214(11) 0.0290(10) -0.0010(9) 0.0037(8) 0.0036(9)
C15 0.0414(15) 0.0287(14) 0.0571(18) 0.0086(13) 0.0182(13) 0.0154(12)
C16 0.0371(14) 0.0378(16) 0.0501(16) 0.0039(13) 0.0152(12) 0.0166(12)
C17 0.0243(10) 0.0328(14) 0.0331(11) -0.0036(10) 0.0082(8) 0.0056(10)
C18 0.0347(13) 0.056(2) 0.0365(14) -0.0177(13) 0.0067(11) -0.0052(12)
C19 0.0231(11) 0.0480(17) 0.0326(12) -0.0042(12) 0.0020(9) 0.0029(11)
C20 0.0234(11) 0.0457(16) 0.0296(11) 0.0011(11) 0.0059(9) 0.0017(11)
C21 0.0260(11) 0.0553(18) 0.0269(11) 0.0002(12) 0.0061(9) -0.0032(12)
C22 0.0360(14) 0.0474(17) 0.0369(14) -0.0045(12) 0.0166(11) -0.0036(12)
C23 0.0390(15) 0.0554(19) 0.0454(16) -0.0134(14) 0.0211(13) -0.0054(14)
C24 0.0384(15) 0.078(3) 0.0353(14) -0.0115(15) 0.0182(12) -0.0172(16)
C25 0.0410(15) 0.082(3) 0.0368(14) 0.0160(18) 0.0106(11) -0.0089(19)
C26 0.0333(13) 0.070(2) 0.0409(14) 0.0175(17) 0.0092(11) 0.0042(17)
C27 0.0246(11) 0.0377(14) 0.0406(14) -0.0011(12) 0.0086(10) 0.0071(11)
C28 0.065(2) 0.051(2) 0.0422(16) -0.0006(14) 0.0220(14) 0.0074(17)

loop_
_atom_type_symbol
_atom_type_description
_atom_type_scat_dispersion_real
_atom_type_scat_dispersion_imag
_atom_type_scat_source
C C 0.0033 0.0016 'International Tables Vol C Tables 4.2.6.8 and 6.1.1.4'
H H 0.0000 0.0000 'International Tables Vol C Tables 4.2.6.8 and 6.1.1.4'
N N 0.0061 0.0033 'International Tables Vol C Tables 4.2.6.8 and 6.1.1.4'
O O 0.0106 0.0060 'International Tables Vol C Tables 4.2.6.8 and 6.1.1.4'
F F 0.0171 0.0103 'International Tables Vol C Tables 4.2.6.8 and 6.1.1.4'
S S 0.1246 0.1234 'International Tables Vol C Tables 4.2.6.8 and 6.1.1.4'

loop_
_geom_angle_atom_site_label_1
_geom_angle_atom_site_label_2
_geom_angle_atom_site_label_3
_geom_angle
C4 S C20 89.23(13)
C27 O1 C17 117.7(2)
C20 N C3 110.9(2)
C2 C1 C10 114.1(2)
C2 C1 H1A 108.7
C10 C1 H1A 108.7
C2 C1 H1B 108.7
C10 C1 H1B 108.7
H1A C1 H1B 107.6
C3 C2 C1 110.0(2)
C3 C2 H2A 109.7
C1 C2 H2A 109.7
C3 C2 H2B 109.7
C1 C2 H2B 109.7
H2A C2 H2B 108.2
C4 C3 N 116.0(2)
C4 C3 C2 122.6(2)
N C3 C2 121.4(2)
C3 C4 C5 124.5(2)
C3 C4 S 109.37(19)
C5 C4 S 126.1(2)
C6 C5 C4 122.9(2)
C6 C5 C10 123.6(2)
C4 C5 C10 113.5(2)
C5 C6 C7 123.9(2)
C5 C6 H6 118.1
C7 C6 H6 118.1
C6 C7 C8 113.5(2)
C6 C7 H7A 108.9
C8 C7 H7A 108.9
C6 C7 H7B 108.9
C8 C7 H7B 108.9
H7A C7 H7B 107.7
C7 C8 C14 111.22(18)
C7 C8 C9 110.88(19)
C14 C8 C9 108.65(19)
C7 C8 H8 108.7
C14 C8 H8 108.7
C9 C8 H8 108.7
C8 C9 C11 112.0(2)
C8 C9 C10 112.3(2)
C11 C9 C10 112.63(18)
C8 C9 H9 106.4
C11 C9 H9 106.4
C10 C9 H9 106.4
C5 C10 C1 107.5(2)
C5 C10 C19 107.6(2)
C1 C10 C19 110.4(2)
C5 C10 C9 110.38(18)
C1 C10 C9 109.4(2)
C19 C10 C9 111.4(2)
C12 C11 C9 114.5(2)
C12 C11 H11A 108.6
C9 C11 H11A 108.6
C12 C11 H11B 108.6
C9 C11 H11B 108.6
H11A C11 H11B 107.6
C13 C12 C11 110.9(2)
C13 C12 H12A 109.5
C11 C12 H12A 109.5
C13 C12 H12B 109.5
C11 C12 H12B 109.5
H12A C12 H12B 108.1
C12 C13 C18 111.6(2)
C12 C13 C17 115.3(2)
C18 C13 C17 109.4(2)
C12 C13 C14 107.53(19)
C18 C13 C14 113.6(2)
C17 C13 C14 98.96(17)
C8 C14 C15 119.4(2)
C8 C14 C13 113.48(17)
C15 C14 C13 104.7(2)
C8 C14 H14 106.1
C15 C14 H14 106.1
C13 C14 H14 106.1
C14 C15 C16 103.8(2)
C14 C15 H15A 111.0
C16 C15 H15A 111.0
C14 C15 H15B 111.0
C16 C15 H15B 111.0
H15A C15 H15B 109.0
C17 C16 C15 105.8(2)
C17 C16 H16A 110.6
C15 C16 H16A 110.6
C17 C16 H16B 110.6
C15 C16 H16B 110.6
H16A C16 H16B 108.7
O1 C17 C16 108.5(2)
O1 C17 C13 114.18(19)
C16 C17 C13 105.5(2)
O1 C17 H17 109.5
C16 C17 H17 109.5
C13 C17 H17 109.5
C13 C18 H18A 109.5
C13 C18 H18B 109.5
H18A C18 H18B 109.5
C13 C18 H18C 109.5
H18A C18 H18C 109.5
H18B C18 H18C 109.5
C10 C19 H19A 109.5
C10 C19 H19B 109.5
H19A C19 H19B 109.5
C10 C19 H19C 109.5
H19A C19 H19C 109.5
H19B C19 H19C 109.5
N C20 C21 122.6(3)
N C20 S 114.49(19)
C21 C20 S 122.9(2)
C22 C21 C26 119.4(3)
C22 C21 C20 118.3(3)
C26 C21 C20 122.3(3)
C23 C22 C21 118.7(3)
C23 C22 H22 120.6
C21 C22 H22 120.6
F C23 C24 118.6(3)
F C23 C22 118.0(3)
C24 C23 C22 123.3(3)
C23 C24 C25 117.6(3)
C23 C24 H24 121.2
C25 C24 H24 121.2
C24 C25 C26 121.2(4)
C24 C25 H25 119.4
C26 C25 H25 119.4
C21 C26 C25 119.7(3)
C21 C26 H26 120.2
C25 C26 H26 120.2
O2 C27 O1 124.0(3)
O2 C27 C28 124.7(3)
O1 C27 C28 111.3(3)
C27 C28 H28A 109.5
C27 C28 H28B 109.5
H28A C28 H28B 109.5
C27 C28 H28C 109.5
H28A C28 H28C 109.5
H28B C28 H28C 109.5

loop_
_geom_bond_atom_site_label_1
_geom_bond_atom_site_label_2
_geom_bond_distance
S C4 1.732(3)
S C20 1.740(3)
F C23 1.364(4)
O1 C27 1.343(4)
O1 C17 1.455(3)
O2 C27 1.199(4)
N C20 1.309(4)
N C3 1.372(3)
C1 C2 1.533(3)
C1 C10 1.539(4)
C1 H1A 0.9900
C1 H1B 0.9900
C2 C3 1.496(4)
C2 H2A 0.9900
C2 H2B 0.9900
C3 C4 1.367(4)
C4 C5 1.470(3)
C5 C6 1.344(4)
C5 C10 1.529(3)
C6 C7 1.496(4)
C6 H6 0.9500
C7 C8 1.527(3)
C7 H7A 0.9900
C7 H7B 0.9900
C8 C14 1.528(3)
C8 C9 1.540(3)
C8 H8 1.0000
C9 C11 1.541(3)
C9 C10 1.553(3)
C9 H9 1.0000
C10 C19 1.547(3)
C11 C12 1.536(4)
C11 H11A 0.9900
C11 H11B 0.9900
C12 C13 1.522(4)
C12 H12A 0.9900
C12 H12B 0.9900
C13 C18 1.536(4)
C13 C17 1.537(3)
C13 C14 1.538(3)
C14 C15 1.537(4)
C14 H14 1.0000
C15 C16 1.548(4)
C15 H15A 0.9900
C15 H15B 0.9900
C16 C17 1.532(4)
C16 H16A 0.9900
C16 H16B 0.9900
C17 H17 1.0000
C18 H18A 0.9800
C18 H18B 0.9800
C18 H18C 0.9800
C19 H19A 0.9800
C19 H19B 0.9800
C19 H19C 0.9800
C20 C21 1.476(4)
C21 C22 1.387(4)
C21 C26 1.392(5)
C22 C23 1.377(4)
C22 H22 0.9500
C23 C24 1.366(5)
C24 C25 1.378(6)
C24 H24 0.9500
C25 C26 1.392(4)
C25 H25 0.9500
C26 H26 0.9500
C27 C28 1.502(4)
C28 H28A 0.9800
C28 H28B 0.9800
C28 H28C 0.9800

loop_
_geom_hbond_atom_site_label_D
_geom_hbond_atom_site_label_H
_geom_hbond_atom_site_label_A
_geom_hbond_distance_DH
_geom_hbond_distance_HA
_geom_hbond_distance_DA
_geom_hbond_angle_DHA
_geom_hbond_site_symmetry_A
C24 H24 F 0.95 2.42 3.285(4) 152.2 2_755
C28 H28A O2 0.98 2.44 3.361(5) 155.9 2_456

loop_
_geom_torsion_atom_site_label_1
_geom_torsion_atom_site_label_2
_geom_torsion_atom_site_label_3
_geom_torsion_atom_site_label_4
_geom_torsion
C10 C1 C2 C3 -45.7(3)
C20 N C3 C4 0.0(3)
C20 N C3 C2 179.6(2)
C1 C2 C3 C4 13.3(4)
C1 C2 C3 N -166.2(2)
N C3 C4 C5 -178.7(2)
C2 C3 C4 C5 1.7(4)
N C3 C4 S -0.2(3)
C2 C3 C4 S -179.8(2)
C20 S C4 C3 0.2(2)
C20 S C4 C5 178.7(2)
C3 C4 C5 C6 -164.6(3)
S C4 C5 C6 17.2(4)
C3 C4 C5 C10 14.9(3)
S C4 C5 C10 -163.39(18)
C4 C5 C6 C7 178.6(3)
C10 C5 C6 C7 -0.8(4)
C5 C6 C7 C8 13.9(4)
C6 C7 C8 C14 -162.8(2)
C6 C7 C8 C9 -41.8(3)
C7 C8 C9 C11 -173.2(2)
C14 C8 C9 C11 -50.7(2)
C7 C8 C9 C10 58.9(2)
C14 C8 C9 C10 -178.59(17)
C6 C5 C10 C1 135.6(3)
C4 C5 C10 C1 -43.8(3)
C6 C5 C10 C19 -105.4(3)
C4 C5 C10 C19 75.1(3)
C6 C5 C10 C9 16.3(3)
C4 C5 C10 C9 -163.1(2)
C2 C1 C10 C5 61.7(3)
C2 C1 C10 C19 -55.4(3)
C2 C1 C10 C9 -178.4(2)
C8 C9 C10 C5 -44.7(3)
C11 C9 C10 C5 -172.3(2)
C8 C9 C10 C1 -162.83(19)
C11 C9 C10 C1 69.6(3)
C8 C9 C10 C19 74.8(3)
C11 C9 C10 C19 -52.8(3)
C8 C9 C11 C12 49.6(3)
C10 C9 C11 C12 177.4(2)
C9 C11 C12 C13 -52.8(3)
C11 C12 C13 C18 -68.7(3)
C11 C12 C13 C17 165.8(2)
C11 C12 C13 C14 56.6(3)
C7 C8 C14 C15 -54.1(3)
C9 C8 C14 C15 -176.4(2)
C7 C8 C14 C13 -178.3(2)
C9 C8 C14 C13 59.4(2)
C12 C13 C14 C8 -62.6(3)
C18 C13 C14 C8 61.4(3)
C17 C13 C14 C8 177.2(2)
C12 C13 C14 C15 165.5(2)
C18 C13 C14 C15 -70.5(3)
C17 C13 C14 C15 45.3(2)
C8 C14 C15 C16 -160.8(2)
C13 C14 C15 C16 -32.5(3)
C14 C15 C16 C17 6.1(3)
C27 O1 C17 C16 155.9(2)
C27 O1 C17 C13 -86.8(3)
C15 C16 C17 O1 145.1(2)
C15 C16 C17 C13 22.3(3)
C12 C13 C17 O1 85.4(3)
C18 C13 C17 O1 -41.3(3)
C14 C13 C17 O1 -160.3(2)
C12 C13 C17 C16 -155.5(2)
C18 C13 C17 C16 77.8(3)
C14 C13 C17 C16 -41.2(2)
C3 N C20 C21 -178.7(2)
C3 N C20 S 0.1(3)
C4 S C20 N -0.2(2)
C4 S C20 C21 178.7(2)
N C20 C21 C22 -0.9(4)
S C20 C21 C22 -179.7(2)
N C20 C21 C26 -179.9(3)
S C20 C21 C26 1.3(4)
C26 C21 C22 C23 0.0(4)
C20 C21 C22 C23 -179.1(3)
C21 C22 C23 F 178.9(3)
C21 C22 C23 C24 0.0(5)
F C23 C24 C25 -179.5(3)
C22 C23 C24 C25 -0.6(5)
C23 C24 C25 C26 1.2(5)
C22 C21 C26 C25 0.7(5)
C20 C21 C26 C25 179.7(3)
C24 C25 C26 C21 -1.3(5)
C17 O1 C27 O2 -2.7(4)
C17 O1 C27 C28 177.9(2)
